data_8104756
loop_
_publ_author_name
'Jeong, Yu Jeong'
'Park, Juhyeon'
'Min, Ahreum'
'Kim, Tae Ho'
'Choi, Myong Yong'

_publ_section_title
;
 Crystal structure of
 2,6-bis(2-(pyridin-3-yl)ethyl)pyrrolo[3,4-f]isoindole-1,3,5,7(2H,6H)-tetraone,
 C24H18N4O4
;
_journal_issue 3
_journal_name_full 'Zeitschrift f\"ur Kristallographie - New Crystal Structures'
_journal_page_first 527
_journal_page_last 529
_journal_paper_doi 10.1515/ncrs-2020-0626
_journal_volume 236
_journal_year 2021
_chemical_formula_moiety 'C24 H18 N4 O4'
_chemical_formula_sum 'C24 H18 N4 O4'
_chemical_formula_weight 426.42
_space_group_crystal_system monoclinic
_space_group_IT_number 14
_space_group_name_Hall '-P 2ybc'
_space_group_name_H-M_alt 'P 1 21/c 1'
_atom_sites_solution_hydrogens geom
_cell_angle_alpha 90
_cell_angle_beta 99.8620(10)
_cell_angle_gamma 90
_cell_formula_units_Z 4
_cell_length_a 16.5930(5)
_cell_length_b 5.7298(2)
_cell_length_c 20.8714(6)
_cell_measurement_reflns_used 9991
_cell_measurement_temperature 193(2)
_cell_measurement_theta_max 27.52
_cell_measurement_theta_min 2.49
_cell_volume 1955.02(11)
_computing_cell_refinement 'Bruker SAINT'
_computing_data_collection 'Bruker APEX2'
_computing_data_reduction 'Bruker SAINT'
_computing_molecular_graphics 'DIAMOND (Brandenburg, 2010)'
_computing_publication_material 'Bruker SHELXTL'
_computing_structure_refinement 'SHELXL-2014/7 (Sheldrick, 2014)'
_computing_structure_solution 'SHELXS-97 (Sheldrick 2008)'
_diffrn_ambient_temperature 193(2)
_diffrn_measured_fraction_theta_full 0.999
_diffrn_measured_fraction_theta_max 0.999
_diffrn_measurement_device_type 'Bruker APEX-II CCD'
_diffrn_measurement_method '\f and \w scans'
_diffrn_radiation_type MoK\a
_diffrn_radiation_wavelength 0.71073
_diffrn_reflns_av_R_equivalents 0.0341
_diffrn_reflns_av_unetI/netI 0.0203
_diffrn_reflns_Laue_measured_fraction_full 0.999
_diffrn_reflns_Laue_measured_fraction_max 0.999
_diffrn_reflns_limit_h_max 21
_diffrn_reflns_limit_h_min -20
_diffrn_reflns_limit_k_max 7
_diffrn_reflns_limit_k_min -7
_diffrn_reflns_limit_l_max 27
_diffrn_reflns_limit_l_min -27
_diffrn_reflns_number 33246
_diffrn_reflns_point_group_measured_fraction_full 0.999
_diffrn_reflns_point_group_measured_fraction_max 0.999
_diffrn_reflns_theta_full 25.242
_diffrn_reflns_theta_max 27.518
_diffrn_reflns_theta_min 2.492
_exptl_absorpt_coefficient_mu 0.101
_exptl_absorpt_correction_T_max 0.7456
_exptl_absorpt_correction_T_min 0.7144
_exptl_absorpt_correction_type multi-scan
_exptl_absorpt_process_details 'SADABS (Bruker, 2014)'
_exptl_crystal_colour yellow
_exptl_crystal_density_diffrn 1.449
_exptl_crystal_description plate
_exptl_crystal_F_000 888
_exptl_crystal_size_max 0.789
_exptl_crystal_size_mid 0.200
_exptl_crystal_size_min 0.100
_refine_diff_density_max 0.269
_refine_diff_density_min -0.325
_refine_diff_density_rms 0.044
_refine_ls_extinction_coef .
_refine_ls_extinction_method none
_refine_ls_goodness_of_fit_ref 1.047
_refine_ls_hydrogen_treatment constr
_refine_ls_matrix_type full
_refine_ls_number_parameters 289
_refine_ls_number_reflns 4504
_refine_ls_number_restraints 0
_refine_ls_restrained_S_all 1.047
_refine_ls_R_factor_all 0.0533
_refine_ls_R_factor_gt 0.0415
_refine_ls_shift/su_max 0.001
_refine_ls_shift/su_mean 0.000
_refine_ls_structure_factor_coef Fsqd
_refine_ls_weighting_details 'w=1/[\s^2^(Fo^2^)+(0.0475P)^2^+0.8625P] where P=(Fo^2^+2Fc^2^)/3'
_refine_ls_weighting_scheme calc
_refine_ls_wR_factor_gt 0.1036
_refine_ls_wR_factor_ref 0.1115
_reflns_Friedel_coverage 0.000
_reflns_Friedel_fraction_full .
_reflns_Friedel_fraction_max .
_reflns_number_gt 3667
_reflns_number_total 4504
_reflns_threshold_expression 'I > 2\s(I)'
_cod_data_source_file suppl_j_ncrs-2020-0626_suppl.cif
_cod_data_source_block I
_cod_original_sg_symbol_H-M 'P 21/c'
_cod_database_code 8104756
_shelx_space_group_comment
; 
The symmetry employed for this shelxl refinement is uniquely defined 
by the following loop, which should always be used as a source of 
symmetry information in preference to the above space-group names. 
They are only intended as comments. 
;
_shelx_estimated_absorpt_t_min 0.924
_shelx_estimated_absorpt_t_max 0.990

loop_
_space_group_symop_operation_xyz
'x, y, z'
'-x, y+1/2, -z+1/2'
'-x, -y, -z'
'x, -y-1/2, z-1/2'

loop_
_atom_site_label
_atom_site_type_symbol
_atom_site_fract_x
_atom_site_fract_y
_atom_site_fract_z
_atom_site_U_iso_or_equiv
_atom_site_adp_type
_atom_site_occupancy
_atom_site_site_symmetry_order
_atom_site_calc_flag
_atom_site_refinement_flags_posn
_atom_site_refinement_flags_adp
_atom_site_refinement_flags_occupancy
_atom_site_disorder_assembly
_atom_site_disorder_group
O1 O 0.88225(7) 0.1089(2) 0.00346(5) 0.0389(3) Uani 1 1 d . . . . .
O2 O 0.80184(7) 0.7719(2) -0.11129(5) 0.0368(3) Uani 1 1 d . . . . .
O3 O 0.68164(7) 0.38724(19) 0.20650(5) 0.0372(3) Uani 1 1 d . . . . .
O4 O 0.59838(6) 1.04529(19) 0.09029(5) 0.0361(3) Uani 1 1 d . . . . .
N1 N 1.13414(10) 0.1282(3) -0.18454(11) 0.0643(5) Uani 1 1 d . . . . .
N2 N 0.85154(7) 0.4217(2) -0.06601(5) 0.0307(3) Uani 1 1 d . . . . .
N3 N 0.63232(7) 0.7386(2) 0.16195(5) 0.0280(3) Uani 1 1 d . . . . .
N4 N 0.62521(9) 1.3046(2) 0.40612(6) 0.0365(3) Uani 1 1 d . . . . .
C1 C 1.08607(11) 0.1844(3) -0.14137(9) 0.0446(4) Uani 1 1 d . . . . .
H1 H 1.0808 0.0744 -0.1083 0.054 Uiso 1 1 calc R U . . .
C2 C 1.14040(12) 0.2881(5) -0.22962(10) 0.0648(7) Uani 1 1 d . . . . .
H2 H 1.1736 0.2532 -0.2612 0.078 Uiso 1 1 calc R U . . .
C3 C 1.10243(12) 0.4969(5) -0.23317(8) 0.0584(6) Uani 1 1 d . . . . .
H3 H 1.1099 0.6060 -0.2659 0.070 Uiso 1 1 calc R U . . .
C4 C 1.05337(10) 0.5494(3) -0.18930(9) 0.0438(4) Uani 1 1 d . . . . .
H4 H 1.0258 0.6952 -0.1915 0.053 Uiso 1 1 calc R U . . .
C5 C 1.04381(8) 0.3914(3) -0.14193(7) 0.0314(3) Uani 1 1 d . . . . .
C6 C 0.99111(11) 0.4391(4) -0.09156(9) 0.0591(6) Uani 1 1 d . . . . .
H6A H 0.9912 0.6088 -0.0826 0.071 Uiso 1 1 calc R U . . .
H6B H 1.0147 0.3588 -0.0506 0.071 Uiso 1 1 calc R U . . .
C7 C 0.90325(9) 0.3574(3) -0.11305(7) 0.0342(3) Uani 1 1 d . . . . .
H7A H 0.8810 0.4280 -0.1557 0.041 Uiso 1 1 calc R U . . .
H7B H 0.9026 0.1857 -0.1184 0.041 Uiso 1 1 calc R U . . .
C8 C 0.84580(8) 0.2889(3) -0.01128(6) 0.0289(3) Uani 1 1 d . . . . .
C9 C 0.78840(8) 0.4176(2) 0.02392(6) 0.0253(3) Uani 1 1 d . . . . .
C10 C 0.76340(8) 0.6194(2) -0.01122(6) 0.0253(3) Uani 1 1 d . . . . .
C11 C 0.80505(9) 0.6254(3) -0.06927(6) 0.0285(3) Uani 1 1 d . . . . .
C12 C 0.76313(8) 0.3623(2) 0.08202(6) 0.0259(3) Uani 1 1 d . . . . .
H12 H 0.7801 0.2244 0.1059 0.031 Uiso 1 1 calc R U . . .
C13 C 0.71116(8) 0.5246(2) 0.10233(6) 0.0243(3) Uani 1 1 d . . . . .
C14 C 0.68582(8) 0.7257(2) 0.06718(6) 0.0247(3) Uani 1 1 d . . . . .
C15 C 0.71022(8) 0.7801(3) 0.00862(6) 0.0263(3) Uani 1 1 d . . . . .
H15 H 0.6920 0.9158 -0.0158 0.032 Uiso 1 1 calc R U . . .
C16 C 0.67554(8) 0.5295(3) 0.16336(6) 0.0268(3) Uani 1 1 d . . . . .
C17 C 0.63349(8) 0.8636(3) 0.10483(6) 0.0267(3) Uani 1 1 d . . . . .
C18 C 0.59323(9) 0.8217(3) 0.21534(7) 0.0335(3) Uani 1 1 d . . . . .
H18A H 0.5563 0.6994 0.2272 0.040 Uiso 1 1 calc R U . . .
H18B H 0.5599 0.9617 0.2011 0.040 Uiso 1 1 calc R U . . .
C19 C 0.65698(9) 0.8821(3) 0.27433(6) 0.0287(3) Uani 1 1 d . . . . .
H19A H 0.6873 0.7385 0.2899 0.034 Uiso 1 1 calc R U . . .
H19B H 0.6966 0.9934 0.2609 0.034 Uiso 1 1 calc R U . . .
C20 C 0.62214(8) 0.9872(2) 0.32979(6) 0.0250(3) Uani 1 1 d . . . . .
C21 C 0.56593(9) 0.8722(3) 0.36054(7) 0.0311(3) Uani 1 1 d . . . . .
H21 H 0.5459 0.7229 0.3457 0.037 Uiso 1 1 calc R U . . .
C22 C 0.53917(9) 0.9757(3) 0.41287(7) 0.0345(3) Uani 1 1 d . . . . .
H22 H 0.4997 0.9005 0.4338 0.041 Uiso 1 1 calc R U . . .
C23 C 0.57066(9) 1.1898(3) 0.43421(7) 0.0349(3) Uani 1 1 d . . . . .
H23 H 0.5527 1.2589 0.4707 0.042 Uiso 1 1 calc R U . . .
C24 C 0.64907(9) 1.2038(3) 0.35471(7) 0.0309(3) Uani 1 1 d . . . . .
H24 H 0.6870 1.2859 0.3338 0.037 Uiso 1 1 calc R U . . .

loop_
_atom_site_aniso_label
_atom_site_aniso_U_11
_atom_site_aniso_U_22
_atom_site_aniso_U_33
_atom_site_aniso_U_23
_atom_site_aniso_U_13
_atom_site_aniso_U_12
O1 0.0435(6) 0.0395(6) 0.0351(6) -0.0027(5) 0.0108(5) 0.0075(5)
O2 0.0429(6) 0.0460(6) 0.0226(5) 0.0045(5) 0.0089(4) -0.0068(5)
O3 0.0536(7) 0.0353(6) 0.0252(5) 0.0044(4) 0.0140(5) -0.0012(5)
O4 0.0389(6) 0.0358(6) 0.0337(5) 0.0008(5) 0.0063(4) 0.0080(5)
N1 0.0378(9) 0.0570(11) 0.0967(14) -0.0318(10) 0.0075(9) 0.0080(8)
N2 0.0295(6) 0.0415(7) 0.0228(6) -0.0033(5) 0.0090(5) -0.0027(5)
N3 0.0289(6) 0.0363(7) 0.0193(5) -0.0023(5) 0.0056(4) 0.0015(5)
N4 0.0498(8) 0.0306(7) 0.0302(6) -0.0064(5) 0.0101(6) -0.0014(6)
C1 0.0447(9) 0.0401(9) 0.0472(10) 0.0114(8) 0.0024(8) -0.0037(8)
C2 0.0358(10) 0.113(2) 0.0498(11) -0.0386(13) 0.0194(8) -0.0220(12)
C3 0.0466(11) 0.0972(17) 0.0309(9) 0.0161(10) 0.0054(8) -0.0237(11)
C4 0.0334(8) 0.0395(9) 0.0547(10) 0.0115(8) -0.0034(7) -0.0003(7)
C5 0.0256(7) 0.0420(9) 0.0269(7) -0.0066(6) 0.0057(5) -0.0059(6)
C6 0.0382(9) 0.0972(17) 0.0461(10) -0.0360(11) 0.0189(8) -0.0201(10)
C7 0.0344(8) 0.0468(9) 0.0241(7) -0.0092(6) 0.0126(6) -0.0049(7)
C8 0.0280(7) 0.0353(8) 0.0235(7) -0.0050(6) 0.0050(5) -0.0031(6)
C9 0.0253(7) 0.0289(7) 0.0217(6) -0.0037(5) 0.0038(5) -0.0039(5)
C10 0.0262(7) 0.0317(7) 0.0178(6) -0.0009(5) 0.0029(5) -0.0062(5)
C11 0.0276(7) 0.0381(8) 0.0194(6) -0.0028(6) 0.0031(5) -0.0082(6)
C12 0.0301(7) 0.0257(7) 0.0216(6) -0.0002(5) 0.0035(5) -0.0021(5)
C13 0.0270(7) 0.0273(7) 0.0188(6) -0.0010(5) 0.0040(5) -0.0049(5)
C14 0.0249(6) 0.0276(7) 0.0212(6) -0.0023(5) 0.0032(5) -0.0037(5)
C15 0.0274(7) 0.0302(7) 0.0206(6) 0.0019(5) 0.0021(5) -0.0027(6)
C16 0.0306(7) 0.0308(7) 0.0193(6) -0.0022(5) 0.0053(5) -0.0047(6)
C17 0.0265(7) 0.0313(7) 0.0215(6) -0.0021(5) 0.0016(5) -0.0023(6)
C18 0.0303(7) 0.0484(9) 0.0229(7) -0.0055(6) 0.0077(6) 0.0029(7)
C19 0.0314(7) 0.0307(7) 0.0245(6) -0.0034(6) 0.0061(5) 0.0022(6)
C20 0.0269(7) 0.0276(7) 0.0196(6) 0.0006(5) 0.0017(5) 0.0033(5)
C21 0.0357(8) 0.0298(7) 0.0279(7) -0.0006(6) 0.0052(6) -0.0037(6)
C22 0.0345(8) 0.0429(9) 0.0275(7) 0.0023(6) 0.0094(6) -0.0022(7)
C23 0.0400(8) 0.0410(9) 0.0249(7) -0.0038(6) 0.0091(6) 0.0057(7)
C24 0.0387(8) 0.0279(7) 0.0275(7) -0.0004(6) 0.0093(6) -0.0034(6)

loop_
_atom_type_symbol
_atom_type_description
_atom_type_scat_dispersion_real
_atom_type_scat_dispersion_imag
_atom_type_scat_source
C C 0.0033 0.0016 'International Tables Vol C Tables 4.2.6.8 and 6.1.1.4'
H H 0.0000 0.0000 'International Tables Vol C Tables 4.2.6.8 and 6.1.1.4'
N N 0.0061 0.0033 'International Tables Vol C Tables 4.2.6.8 and 6.1.1.4'
O O 0.0106 0.0060 'International Tables Vol C Tables 4.2.6.8 and 6.1.1.4'

loop_
_geom_angle_atom_site_label_1
_geom_angle_atom_site_label_2
_geom_angle_atom_site_label_3
_geom_angle
_geom_angle_site_symmetry_1
_geom_angle_site_symmetry_3
C2 N1 C1 115.93(17) . .
C8 N2 C11 112.53(11) . .
C8 N2 C7 123.15(13) . .
C11 N2 C7 124.28(12) . .
C17 N3 C16 112.16(11) . .
C17 N3 C18 123.89(12) . .
C16 N3 C18 123.90(12) . .
C23 N4 C24 117.16(13) . .
N1 C1 C5 124.19(17) . .
N1 C1 H1 117.9 . .
C5 C1 H1 117.9 . .
N1 C2 C3 123.91(17) . .
N1 C2 H2 118.0 . .
C3 C2 H2 118.0 . .
C2 C3 C4 119.18(19) . .
C2 C3 H3 120.4 . .
C4 C3 H3 120.4 . .
C3 C4 C5 119.80(18) . .
C3 C4 H4 120.1 . .
C5 C4 H4 120.1 . .
C4 C5 C1 116.98(15) . .
C4 C5 C6 122.53(17) . .
C1 C5 C6 120.48(17) . .
C5 C6 C7 112.34(13) . .
C5 C6 H6A 109.1 . .
C7 C6 H6A 109.1 . .
C5 C6 H6B 109.1 . .
C7 C6 H6B 109.1 . .
H6A C6 H6B 107.9 . .
N2 C7 C6 111.59(12) . .
N2 C7 H7A 109.3 . .
C6 C7 H7A 109.3 . .
N2 C7 H7B 109.3 . .
C6 C7 H7B 109.3 . .
H7A C7 H7B 108.0 . .
O1 C8 N2 125.09(13) . .
O1 C8 C9 129.03(13) . .
N2 C8 C9 105.87(12) . .
C12 C9 C10 122.89(13) . .
C12 C9 C8 129.14(13) . .
C10 C9 C8 107.95(12) . .
C15 C10 C9 122.75(12) . .
C15 C10 C11 129.28(13) . .
C9 C10 C11 107.95(12) . .
O2 C11 N2 124.91(13) . .
O2 C11 C10 129.42(14) . .
N2 C11 C10 105.67(12) . .
C13 C12 C9 114.33(12) . .
C13 C12 H12 122.8 . .
C9 C12 H12 122.8 . .
C12 C13 C14 122.89(12) . .
C12 C13 C16 129.24(12) . .
C14 C13 C16 107.83(12) . .
C15 C14 C13 122.90(13) . .
C15 C14 C17 128.92(13) . .
C13 C14 C17 108.13(11) . .
C10 C15 C14 114.24(13) . .
C10 C15 H15 122.9 . .
C14 C15 H15 122.9 . .
O3 C16 N3 125.03(13) . .
O3 C16 C13 128.98(13) . .
N3 C16 C13 105.99(11) . .
O4 C17 N3 125.58(13) . .
O4 C17 C14 128.60(13) . .
N3 C17 C14 105.82(12) . .
N3 C18 C19 110.72(12) . .
N3 C18 H18A 109.5 . .
C19 C18 H18A 109.5 . .
N3 C18 H18B 109.5 . .
C19 C18 H18B 109.5 . .
H18A C18 H18B 108.1 . .
C20 C19 C18 114.11(12) . .
C20 C19 H19A 108.7 . .
C18 C19 H19A 108.7 . .
C20 C19 H19B 108.7 . .
C18 C19 H19B 108.7 . .
H19A C19 H19B 107.6 . .
C21 C20 C24 116.75(13) . .
C21 C20 C19 122.91(13) . .
C24 C20 C19 120.26(13) . .
C22 C21 C20 119.67(14) . .
C22 C21 H21 120.2 . .
C20 C21 H21 120.2 . .
C23 C22 C21 118.86(14) . .
C23 C22 H22 120.6 . .
C21 C22 H22 120.6 . .
N4 C23 C22 123.08(14) . .
N4 C23 H23 118.5 . .
C22 C23 H23 118.5 . .
N4 C24 C20 124.46(14) . .
N4 C24 H24 117.8 . .
C20 C24 H24 117.8 . .

loop_
_geom_bond_atom_site_label_1
_geom_bond_atom_site_label_2
_geom_bond_distance
_geom_bond_site_symmetry_2
O1 C8 1.2084(18) .
O2 C11 1.2087(17) .
O3 C16 1.2059(17) .
O4 C17 1.2059(17) .
N1 C2 1.330(3) .
N1 C1 1.341(3) .
N2 C8 1.3892(18) .
N2 C11 1.394(2) .
N2 C7 1.4575(17) .
N3 C17 1.3939(18) .
N3 C16 1.3940(19) .
N3 C18 1.4617(17) .
N4 C23 1.333(2) .
N4 C24 1.3370(19) .
C1 C5 1.377(2) .
C1 H1 0.9500 .
C2 C3 1.348(3) .
C2 H2 0.9500 .
C3 C4 1.359(3) .
C3 H3 0.9500 .
C4 C5 1.370(2) .
C4 H4 0.9500 .
C5 C6 1.503(2) .
C6 C7 1.524(2) .
C6 H6A 0.9900 .
C6 H6B 0.9900 .
C7 H7A 0.9900 .
C7 H7B 0.9900 .
C8 C9 1.4935(19) .
C9 C12 1.3859(18) .
C9 C10 1.3936(19) .
C10 C15 1.387(2) .
C10 C11 1.4947(18) .
C12 C13 1.3836(19) .
C12 H12 0.9500 .
C13 C14 1.3915(19) .
C13 C16 1.4936(18) .
C14 C15 1.3872(18) .
C14 C17 1.4933(19) .
C15 H15 0.9500 .
C18 C19 1.5192(19) .
C18 H18A 0.9900 .
C18 H18B 0.9900 .
C19 C20 1.5054(18) .
C19 H19A 0.9900 .
C19 H19B 0.9900 .
C20 C21 1.386(2) .
C20 C24 1.390(2) .
C21 C22 1.381(2) .
C21 H21 0.9500 .
C22 C23 1.377(2) .
C22 H22 0.9500 .
C23 H23 0.9500 .
C24 H24 0.9500 .

loop_
_geom_hbond_atom_site_label_D
_geom_hbond_atom_site_label_H
_geom_hbond_atom_site_label_A
_geom_hbond_distance_DH
_geom_hbond_distance_HA
_geom_hbond_distance_DA
_geom_hbond_angle_DHA
_geom_hbond_site_symmetry_A
C1 H1 O1 0.95 2.41 3.297(2) 155.3 3_755
C19 H19A O2 0.99 2.55 3.2079(17) 123.4 4_576
C19 H19B O3 0.99 2.52 3.2783(18) 133.3 1_565
C15 H15 N4 0.95 2.42 3.3459(19) 166.3 4_585

loop_
_geom_torsion_atom_site_label_1
_geom_torsion_atom_site_label_2
_geom_torsion_atom_site_label_3
_geom_torsion_atom_site_label_4
_geom_torsion
_geom_torsion_site_symmetry_1
_geom_torsion_site_symmetry_2
_geom_torsion_site_symmetry_3
_geom_torsion_site_symmetry_4
C2 N1 C1 C5 0.7(3) . . . .
C1 N1 C2 C3 0.6(3) . . . .
N1 C2 C3 C4 -1.2(3) . . . .
C2 C3 C4 C5 0.6(3) . . . .
C3 C4 C5 C1 0.5(2) . . . .
C3 C4 C5 C6 179.44(15) . . . .
N1 C1 C5 C4 -1.2(2) . . . .
N1 C1 C5 C6 179.85(16) . . . .
C4 C5 C6 C7 90.7(2) . . . .
C1 C5 C6 C7 -90.4(2) . . . .
C8 N2 C7 C6 -84.23(19) . . . .
C11 N2 C7 C6 93.24(18) . . . .
C5 C6 C7 N2 -175.43(16) . . . .
C11 N2 C8 O1 -177.63(13) . . . .
C7 N2 C8 O1 0.1(2) . . . .
C11 N2 C8 C9 1.17(15) . . . .
C7 N2 C8 C9 178.91(12) . . . .
O1 C8 C9 C12 0.1(2) . . . .
N2 C8 C9 C12 -178.60(13) . . . .
O1 C8 C9 C10 178.46(14) . . . .
N2 C8 C9 C10 -0.28(14) . . . .
C12 C9 C10 C15 -0.9(2) . . . .
C8 C9 C10 C15 -179.36(12) . . . .
C12 C9 C10 C11 177.82(12) . . . .
C8 C9 C10 C11 -0.63(14) . . . .
C8 N2 C11 O2 177.93(13) . . . .
C7 N2 C11 O2 0.2(2) . . . .
C8 N2 C11 C10 -1.54(15) . . . .
C7 N2 C11 C10 -179.25(12) . . . .
C15 C10 C11 O2 0.5(2) . . . .
C9 C10 C11 O2 -178.13(14) . . . .
C15 C10 C11 N2 179.92(13) . . . .
C9 C10 C11 N2 1.30(14) . . . .
C10 C9 C12 C13 -0.19(19) . . . .
C8 C9 C12 C13 177.90(13) . . . .
C9 C12 C13 C14 0.50(19) . . . .
C9 C12 C13 C16 -176.55(13) . . . .
C12 C13 C14 C15 0.3(2) . . . .
C16 C13 C14 C15 177.87(12) . . . .
C12 C13 C14 C17 -177.60(12) . . . .
C16 C13 C14 C17 0.00(14) . . . .
C9 C10 C15 C14 1.59(19) . . . .
C11 C10 C15 C14 -176.85(13) . . . .
C13 C14 C15 C10 -1.28(19) . . . .
C17 C14 C15 C10 176.11(12) . . . .
C17 N3 C16 O3 -177.72(13) . . . .
C18 N3 C16 O3 4.7(2) . . . .
C17 N3 C16 C13 2.70(15) . . . .
C18 N3 C16 C13 -174.88(12) . . . .
C12 C13 C16 O3 -3.7(2) . . . .
C14 C13 C16 O3 178.86(14) . . . .
C12 C13 C16 N3 175.81(13) . . . .
C14 C13 C16 N3 -1.58(14) . . . .
C16 N3 C17 O4 177.05(13) . . . .
C18 N3 C17 O4 -5.4(2) . . . .
C16 N3 C17 C14 -2.69(15) . . . .
C18 N3 C17 C14 174.89(12) . . . .
C15 C14 C17 O4 4.1(2) . . . .
C13 C14 C17 O4 -178.15(14) . . . .
C15 C14 C17 N3 -176.12(13) . . . .
C13 C14 C17 N3 1.58(14) . . . .
C17 N3 C18 C19 -110.28(15) . . . .
C16 N3 C18 C19 67.02(18) . . . .
N3 C18 C19 C20 175.41(12) . . . .
C18 C19 C20 C21 59.82(18) . . . .
C18 C19 C20 C24 -123.52(15) . . . .
C24 C20 C21 C22 0.6(2) . . . .
C19 C20 C21 C22 177.34(13) . . . .
C20 C21 C22 C23 -1.5(2) . . . .
C24 N4 C23 C22 0.4(2) . . . .
C21 C22 C23 N4 1.0(2) . . . .
C23 N4 C24 C20 -1.3(2) . . . .
C21 C20 C24 N4 0.9(2) . . . .
C19 C20 C24 N4 -175.99(14) . . . .
